data_4347216
loop_
_publ_author_name
'Fliedel, Christophe'
'Rosa, Vitor'
'Vileno, Bertrand'
'Parizel, Nathalie'
'Choua, Sylvie'
'Gourlaouen, Christophe'
'Rosa, Patrick'
'Turek, Philippe'
'Braunstein, Pierre'

_publ_section_title
;
 Zwitterionic Cobalt Complexes with
 Bis(diphenylphosphino)(N-thioether)amine Assembling Ligands: Structural,
 EPR, Magnetic, and Computational Studies.
;
_journal_issue 9
_journal_name_full 'Inorganic chemistry'
_journal_page_first 4183
_journal_page_last 4198
_journal_paper_doi 10.1021/acs.inorgchem.5b02889
_journal_volume 55
_journal_year 2016
_chemical_formula_moiety 'C62 H54 Cl2 Co N2 P4 S2, C7 H10 N S, Cl4 Co, CH2Cl2'
_chemical_formula_sum 'C70 H66 Cl8 Co2 N3 P4 S3'
_chemical_formula_weight 1570.78
_space_group_IT_number 14
_space_group_name_Hall '-P 2ybc'
_space_group_name_H-M_alt 'P 1 21/c 1'
_symmetry_cell_setting monoclinic
_symmetry_Int_Tables_number 14
_symmetry_space_group_name_H-M 'P 1 21/c 1'
_atom_sites_solution_hydrogens geom
_atom_sites_solution_primary direct
_atom_sites_solution_secondary difmap
_audit_creation_method SHELXL-97
_cell_angle_alpha 90.00
_cell_angle_beta 119.5350(10)
_cell_angle_gamma 90.00
_cell_formula_units_Z 4
_cell_length_a 13.5460(2)
_cell_length_b 29.8914(4)
_cell_length_c 20.3913(3)
_cell_measurement_reflns_used 11988
_cell_measurement_temperature 173(2)
_cell_measurement_theta_max 26.373
_cell_measurement_theta_min 0.998
_cell_volume 7183.71(19)
_computing_cell_refinement 'HKL Scalepack (Otwinowski & Minor 1997)'
_computing_data_reduction 'HKL Denzo and Scalepack (Otwinowski & Minor 1997)'
_computing_molecular_graphics ORTEP-3
_computing_publication_material PLATON
_computing_structure_refinement 'SHELXL-97 (Sheldrick, 1997)'
_computing_structure_solution 'SHELXS-97 (Sheldrick, 1997)'
_diffrn_ambient_temperature 173(2)
_diffrn_detector_area_resol_mean 9
_diffrn_measured_fraction_theta_full 0.995
_diffrn_measured_fraction_theta_max 0.995
_diffrn_measurement_device_type KappaCCD
_diffrn_measurement_method CCD
_diffrn_radiation_monochromator graphite
_diffrn_radiation_probe x-ray
_diffrn_radiation_type MoK\a
_diffrn_radiation_wavelength 0.71073
_diffrn_reflns_av_R_equivalents 0.0516
_diffrn_reflns_av_sigmaI/netI 0.0822
_diffrn_reflns_limit_h_max 16
_diffrn_reflns_limit_h_min -16
_diffrn_reflns_limit_k_max 37
_diffrn_reflns_limit_k_min -34
_diffrn_reflns_limit_l_max 25
_diffrn_reflns_limit_l_min -25
_diffrn_reflns_number 27402
_diffrn_reflns_theta_full 26.39
_diffrn_reflns_theta_max 26.39
_diffrn_reflns_theta_min 2.85
_diffrn_source 'fine-focus sealed tube'
_exptl_absorpt_coefficient_mu 0.979
_exptl_absorpt_correction_type none
_exptl_crystal_colour green
_exptl_crystal_density_diffrn 1.452
_exptl_crystal_density_method 'not measured'
_exptl_crystal_description plate
_exptl_crystal_F_000 3220
_exptl_crystal_size_max 0.2
_exptl_crystal_size_mid 0.2
_exptl_crystal_size_min 0.1
_refine_diff_density_max 1.296
_refine_diff_density_min -1.082
_refine_diff_density_rms 0.114
_refine_ls_extinction_method none
_refine_ls_goodness_of_fit_ref 0.970
_refine_ls_hydrogen_treatment constr
_refine_ls_matrix_type full
_refine_ls_number_parameters 835
_refine_ls_number_reflns 14647
_refine_ls_number_restraints 0
_refine_ls_restrained_S_all 0.970
_refine_ls_R_factor_all 0.1149
_refine_ls_R_factor_gt 0.0581
_refine_ls_shift/su_max 0.001
_refine_ls_shift/su_mean 0.000
_refine_ls_structure_factor_coef Fsqd
_refine_ls_weighting_details 'calc w=1/[\s^2^(Fo^2^)+(0.1084P)^2^+0.0000P] where P=(Fo^2^+2Fc^2^)/3'
_refine_ls_weighting_scheme calc
_refine_ls_wR_factor_gt 0.1494
_refine_ls_wR_factor_ref 0.1786
_reflns_number_gt 8620
_reflns_number_total 14647
_reflns_threshold_expression >2sigma(I)
_cod_data_source_file ic5b02889_si_002.cif
_cod_data_source_block pbcf100517
_cod_original_cell_volume 7183.71(18)
_cod_original_sg_symbol_H-M 'P 21/c'
_cod_database_code 4347216

loop_
_symmetry_equiv_pos_as_xyz
'x, y, z'
'-x, y+1/2, -z+1/2'
'-x, -y, -z'
'x, -y-1/2, z-1/2'

loop_
_atom_site_label
_atom_site_type_symbol
_atom_site_fract_x
_atom_site_fract_y
_atom_site_fract_z
_atom_site_U_iso_or_equiv
_atom_site_adp_type
_atom_site_occupancy
_atom_site_symmetry_multiplicity
_atom_site_calc_flag
_atom_site_refinement_flags
_atom_site_disorder_assembly
_atom_site_disorder_group
Co1 Co 0.58165(5) 0.758628(18) 0.63457(3) 0.02462(15) Uani 1 1 d . . .
Co2 Co 0.09128(5) 0.57441(2) 0.44299(3) 0.03785(18) Uani 1 1 d . . .
P1 P 0.74912(9) 0.74950(4) 0.74107(6) 0.0261(2) Uani 1 1 d . . .
P2 P 0.60035(9) 0.68503(4) 0.66637(6) 0.0271(3) Uani 1 1 d . . .
P3 P 0.55909(9) 0.83262(4) 0.60426(6) 0.0271(3) Uani 1 1 d . . .
P4 P 0.41657(9) 0.76753(4) 0.52614(5) 0.0264(3) Uani 1 1 d . . .
Cl1 Cl 0.49558(9) 0.76958(4) 0.70127(5) 0.0327(3) Uani 1 1 d . . .
Cl2 Cl 0.67358(9) 0.74659(4) 0.57187(5) 0.0318(3) Uani 1 1 d . . .
Cl3 Cl 0.23637(12) 0.61198(5) 0.44788(8) 0.0597(4) Uani 1 1 d . . .
Cl4 Cl 0.05223(11) 0.59146(4) 0.53675(7) 0.0484(3) Uani 1 1 d . . .
Cl5 Cl 0.13149(11) 0.49939(4) 0.45120(7) 0.0482(3) Uani 1 1 d . . .
Cl6 Cl -0.07073(10) 0.58235(4) 0.32928(6) 0.0486(3) Uani 1 1 d . . .
Cl7 Cl 0.12442(18) 0.56058(9) 0.20458(12) 0.1224(8) Uani 1 1 d . . .
Cl8 Cl 0.3011(2) 0.50909(8) 0.32239(12) 0.1186(8) Uani 1 1 d . . .
N1 N 0.7330(3) 0.69279(11) 0.74151(17) 0.0283(8) Uani 1 1 d . . .
N2 N 0.4330(3) 0.82446(11) 0.52269(17) 0.0282(8) Uani 1 1 d . . .
N3 N 0.1614(3) 0.49996(13) 0.6139(2) 0.0439(10) Uani 1 1 d . . .
H3A H 0.1281 0.4790 0.6291 0.066 Uiso 1 1 calc R . .
H3B H 0.1595 0.4906 0.5709 0.066 Uiso 1 1 calc R . .
H3C H 0.1232 0.5263 0.6051 0.066 Uiso 1 1 calc R . .
S1A S 1.0715(6) 0.5712(2) 0.9842(4) 0.0627(15) Uani 0.33 1 d P A 2
S1B S 1.0219(3) 0.55131(11) 0.96247(16) 0.0595(7) Uani 0.67 1 d P A 1
S2 S 0.11515(12) 0.95534(5) 0.29065(9) 0.0705(5) Uani 1 1 d . . .
S3 S 0.64294(12) 0.52859(5) 0.85678(8) 0.0598(4) Uani 1 1 d . . .
C1 C 0.8085(4) 0.66024(15) 0.7965(2) 0.0325(10) Uani 1 1 d . A .
C2 C 0.7887(4) 0.61513(16) 0.7823(3) 0.0406(11) Uani 1 1 d . . .
H2 H 0.7261 0.6051 0.7364 0.049 Uiso 1 1 calc R . .
C3 C 0.8612(5) 0.58420(17) 0.8359(3) 0.0516(14) Uani 1 1 d . A .
H3 H 0.8474 0.5531 0.8260 0.062 Uiso 1 1 calc R . .
C4 C 0.9519(5) 0.5981(2) 0.9027(3) 0.0513(14) Uani 1 1 d . . .
C5 C 0.9722(4) 0.6436(2) 0.9161(3) 0.0517(14) Uani 1 1 d . A .
H5 H 1.0361 0.6536 0.9615 0.062 Uiso 1 1 calc R . .
C6 C 0.9002(4) 0.67473(17) 0.8640(2) 0.0403(11) Uani 1 1 d . . .
H6 H 0.9134 0.7058 0.8742 0.048 Uiso 1 1 calc R A .
C7B C 1.1369(9) 0.5806(3) 1.0380(5) 0.079(3) Uani 0.67 1 d P A 1
H7B1 H 1.1789 0.5974 1.0183 0.119 Uiso 0.67 1 calc PR A 1
H7B2 H 1.1879 0.5590 1.0758 0.119 Uiso 0.67 1 calc PR A 1
H7B3 H 1.1071 0.6013 1.0612 0.119 Uiso 0.67 1 calc PR A 1
C7A C 1.0467(18) 0.5158(7) 0.9424(10) 0.083(6) Uani 0.33 1 d P A 2
H7A1 H 0.9686 0.5066 0.9262 0.124 Uiso 0.33 1 calc PR A 2
H7A2 H 1.0996 0.4945 0.9797 0.124 Uiso 0.33 1 calc PR A 2
H7A3 H 1.0587 0.5165 0.8988 0.124 Uiso 0.33 1 calc PR A 2
C8 C 0.8803(4) 0.76080(15) 0.7404(2) 0.0316(10) Uani 1 1 d . . .
C9 C 0.9521(4) 0.72740(17) 0.7422(2) 0.0427(12) Uani 1 1 d . . .
H9 H 0.9330 0.6969 0.7431 0.051 Uiso 1 1 calc R . .
C10 C 1.0523(5) 0.7384(2) 0.7428(3) 0.0582(15) Uani 1 1 d . . .
H10 H 1.1007 0.7154 0.7427 0.070 Uiso 1 1 calc R . .
C11 C 1.0812(4) 0.7825(2) 0.7435(3) 0.0580(15) Uani 1 1 d . . .
H11 H 1.1514 0.7898 0.7462 0.070 Uiso 1 1 calc R . .
C12 C 1.0094(4) 0.81634(19) 0.7401(3) 0.0546(14) Uani 1 1 d . . .
H12 H 1.0290 0.8468 0.7394 0.065 Uiso 1 1 calc R . .
C13 C 0.9086(4) 0.80541(16) 0.7379(2) 0.0402(11) Uani 1 1 d . . .
H13 H 0.8581 0.8285 0.7346 0.048 Uiso 1 1 calc R . .
C14 C 0.7669(3) 0.76993(14) 0.8300(2) 0.0283(9) Uani 1 1 d . . .
C15 C 0.8314(4) 0.80740(15) 0.8662(2) 0.0336(10) Uani 1 1 d . . .
H15 H 0.8745 0.8218 0.8470 0.040 Uiso 1 1 calc R . .
C16 C 0.8331(4) 0.82397(16) 0.9307(2) 0.0417(12) Uani 1 1 d . . .
H16 H 0.8762 0.8499 0.9551 0.050 Uiso 1 1 calc R . .
C17 C 0.7718(4) 0.80252(18) 0.9586(3) 0.0479(13) Uani 1 1 d . . .
H17 H 0.7735 0.8135 1.0028 0.057 Uiso 1 1 calc R . .
C18 C 0.7082(4) 0.76540(18) 0.9232(2) 0.0479(13) Uani 1 1 d . . .
H18 H 0.6659 0.7511 0.9430 0.057 Uiso 1 1 calc R . .
C19 C 0.7053(4) 0.74867(16) 0.8593(2) 0.0385(11) Uani 1 1 d . . .
H19 H 0.6615 0.7228 0.8353 0.046 Uiso 1 1 calc R . .
C20 C 0.6113(4) 0.64073(14) 0.6092(2) 0.0320(10) Uani 1 1 d . . .
C21 C 0.7080(4) 0.63778(15) 0.6007(2) 0.0393(11) Uani 1 1 d . . .
H21 H 0.7673 0.6591 0.6242 0.047 Uiso 1 1 calc R . .
C22 C 0.7162(5) 0.60355(16) 0.5577(3) 0.0472(13) Uani 1 1 d . . .
H22 H 0.7823 0.6010 0.5530 0.057 Uiso 1 1 calc R . .
C23 C 0.6295(5) 0.57333(18) 0.5219(3) 0.0530(14) Uani 1 1 d . . .
H23 H 0.6356 0.5503 0.4920 0.064 Uiso 1 1 calc R . .
C24 C 0.5335(5) 0.57603(16) 0.5292(3) 0.0493(13) Uani 1 1 d . . .
H24 H 0.4733 0.5553 0.5037 0.059 Uiso 1 1 calc R . .
C25 C 0.5255(4) 0.60931(15) 0.5740(2) 0.0373(11) Uani 1 1 d . . .
H25 H 0.4608 0.6106 0.5805 0.045 Uiso 1 1 calc R . .
C26 C 0.5080(4) 0.66321(14) 0.6999(2) 0.0291(9) Uani 1 1 d . . .
C27 C 0.3920(4) 0.66433(15) 0.6502(2) 0.0362(11) Uani 1 1 d . . .
H27 H 0.3651 0.6752 0.6005 0.043 Uiso 1 1 calc R . .
C28 C 0.3142(4) 0.64985(16) 0.6715(3) 0.0440(12) Uani 1 1 d . . .
H28 H 0.2351 0.6502 0.6366 0.053 Uiso 1 1 calc R . .
C29 C 0.3542(4) 0.63492(16) 0.7449(3) 0.0439(12) Uani 1 1 d . . .
H29 H 0.3021 0.6258 0.7608 0.053 Uiso 1 1 calc R . .
C30 C 0.4682(4) 0.63334(15) 0.7942(2) 0.0395(11) Uani 1 1 d . . .
H30 H 0.4947 0.6226 0.8439 0.047 Uiso 1 1 calc R . .
C31 C 0.5456(4) 0.64713(14) 0.7730(2) 0.0323(10) Uani 1 1 d . . .
H31 H 0.6246 0.6457 0.8080 0.039 Uiso 1 1 calc R . .
C32 C 0.3560(4) 0.85563(14) 0.4673(2) 0.0307(10) Uani 1 1 d . . .
C33 C 0.3889(4) 0.89972(15) 0.4667(3) 0.0396(11) Uani 1 1 d . . .
H33 H 0.4625 0.9095 0.5033 0.048 Uiso 1 1 calc R . .
C34 C 0.3138(4) 0.92927(16) 0.4125(3) 0.0458(12) Uani 1 1 d . . .
H34 H 0.3362 0.9594 0.4126 0.055 Uiso 1 1 calc R . .
C35 C 0.2057(4) 0.91531(16) 0.3576(3) 0.0413(11) Uani 1 1 d . . .
C36 C 0.1759(4) 0.87148(16) 0.3593(2) 0.0403(11) Uani 1 1 d . . .
H36 H 0.1026 0.8614 0.3228 0.048 Uiso 1 1 calc R . .
C37 C 0.2496(4) 0.84194(15) 0.4126(2) 0.0334(10) Uani 1 1 d . . .
H37 H 0.2271 0.8117 0.4118 0.040 Uiso 1 1 calc R . .
C38 C 0.0093(5) 0.9219(2) 0.2168(3) 0.0715(18) Uani 1 1 d . . .
H38A H 0.0460 0.9000 0.2001 0.107 Uiso 1 1 calc R . .
H38B H -0.0406 0.9412 0.1744 0.107 Uiso 1 1 calc R . .
H38C H -0.0356 0.9063 0.2354 0.107 Uiso 1 1 calc R . .
C39 C 0.5332(4) 0.86922(14) 0.6662(2) 0.0350(11) Uani 1 1 d . . .
C40 C 0.6207(4) 0.87320(15) 0.7408(2) 0.0412(12) Uani 1 1 d . . .
H40 H 0.6936 0.8612 0.7551 0.049 Uiso 1 1 calc R . .
C41 C 0.6017(5) 0.89434(16) 0.7934(3) 0.0539(15) Uani 1 1 d . . .
H41 H 0.6614 0.8967 0.8441 0.065 Uiso 1 1 calc R . .
C42 C 0.4977(6) 0.91196(17) 0.7732(3) 0.0565(16) Uani 1 1 d . . .
H42 H 0.4855 0.9267 0.8099 0.068 Uiso 1 1 calc R . .
C43 C 0.4104(5) 0.90845(16) 0.7002(3) 0.0554(15) Uani 1 1 d . . .
H43 H 0.3382 0.9207 0.6868 0.066 Uiso 1 1 calc R . .
C44 C 0.4271(4) 0.88683(15) 0.6450(3) 0.0446(12) Uani 1 1 d . . .
H44 H 0.3670 0.8844 0.5945 0.054 Uiso 1 1 calc R . .
C45 C 0.6541(4) 0.86224(14) 0.5801(2) 0.0319(10) Uani 1 1 d . . .
C46 C 0.6598(4) 0.84882(15) 0.5164(2) 0.0362(11) Uani 1 1 d . . .
H46 H 0.6086 0.8270 0.4833 0.043 Uiso 1 1 calc R . .
C47 C 0.7410(4) 0.86771(17) 0.5019(3) 0.0461(12) Uani 1 1 d . . .
H47 H 0.7458 0.8585 0.4590 0.055 Uiso 1 1 calc R . .
C48 C 0.8146(4) 0.89977(18) 0.5496(3) 0.0526(14) Uani 1 1 d . . .
H48 H 0.8701 0.9124 0.5396 0.063 Uiso 1 1 calc R . .
C49 C 0.8078(4) 0.91355(17) 0.6120(3) 0.0502(13) Uani 1 1 d . . .
H49 H 0.8585 0.9357 0.6446 0.060 Uiso 1 1 calc R . .
C50 C 0.7280(4) 0.89528(15) 0.6270(2) 0.0376(11) Uani 1 1 d . . .
H50 H 0.7231 0.9052 0.6695 0.045 Uiso 1 1 calc R . .
C51 C 0.2803(4) 0.75915(14) 0.5218(2) 0.0307(10) Uani 1 1 d . . .
C52 C 0.2507(4) 0.78576(16) 0.5661(2) 0.0384(11) Uani 1 1 d . . .
H52 H 0.2985 0.8097 0.5950 0.046 Uiso 1 1 calc R . .
C53 C 0.1521(4) 0.77699(18) 0.5676(3) 0.0492(13) Uani 1 1 d . . .
H53 H 0.1319 0.7952 0.5974 0.059 Uiso 1 1 calc R . .
C54 C 0.0830(4) 0.7426(2) 0.5269(3) 0.0571(15) Uani 1 1 d . . .
H54 H 0.0161 0.7365 0.5293 0.069 Uiso 1 1 calc R . .
C55 C 0.1100(4) 0.71678(18) 0.4824(3) 0.0521(13) Uani 1 1 d . . .
H55 H 0.0613 0.6930 0.4537 0.063 Uiso 1 1 calc R . .
C56 C 0.2077(4) 0.72517(15) 0.4791(2) 0.0390(11) Uani 1 1 d . . .
H56 H 0.2251 0.7075 0.4473 0.047 Uiso 1 1 calc R . .
C57 C 0.4059(3) 0.74276(14) 0.4420(2) 0.0276(9) Uani 1 1 d . . .
C58 C 0.4089(4) 0.69637(15) 0.4392(2) 0.0353(11) Uani 1 1 d . . .
H58 H 0.4134 0.6792 0.4798 0.042 Uiso 1 1 calc R . .
C59 C 0.4053(4) 0.67497(15) 0.3779(2) 0.0372(11) Uani 1 1 d . . .
H59 H 0.4065 0.6432 0.3761 0.045 Uiso 1 1 calc R . .
C60 C 0.4001(4) 0.69993(16) 0.3193(2) 0.0391(11) Uani 1 1 d . . .
H60 H 0.3974 0.6854 0.2770 0.047 Uiso 1 1 calc R . .
C61 C 0.3987(4) 0.74633(15) 0.3220(2) 0.0351(11) Uani 1 1 d . . .
H61 H 0.3952 0.7633 0.2816 0.042 Uiso 1 1 calc R . .
C62 C 0.4023(3) 0.76797(15) 0.3830(2) 0.0314(10) Uani 1 1 d . . .
H62 H 0.4023 0.7997 0.3848 0.038 Uiso 1 1 calc R . .
C63 C 0.2796(4) 0.50634(15) 0.6730(2) 0.0384(11) Uani 1 1 d . . .
C64 C 0.3585(4) 0.52592(16) 0.6571(3) 0.0449(12) Uani 1 1 d . . .
H64 H 0.3371 0.5348 0.6071 0.054 Uiso 1 1 calc R . .
C65 C 0.4671(4) 0.53233(16) 0.7140(3) 0.0463(12) Uani 1 1 d . . .
H65 H 0.5208 0.5459 0.7031 0.056 Uiso 1 1 calc R . .
C66 C 0.5010(4) 0.51940(15) 0.7879(3) 0.0428(12) Uani 1 1 d . . .
C67 C 0.4204(4) 0.49990(16) 0.8022(3) 0.0447(12) Uani 1 1 d . . .
H67 H 0.4415 0.4909 0.8521 0.054 Uiso 1 1 calc R . .
C68 C 0.3102(4) 0.49331(16) 0.7452(3) 0.0443(12) Uani 1 1 d . . .
H68 H 0.2560 0.4799 0.7558 0.053 Uiso 1 1 calc R . .
C69 C 0.6478(5) 0.5091(2) 0.9418(3) 0.0765(19) Uani 1 1 d . . .
H69A H 0.6002 0.5284 0.9538 0.115 Uiso 1 1 calc R . .
H69B H 0.7263 0.5101 0.9834 0.115 Uiso 1 1 calc R . .
H69C H 0.6197 0.4783 0.9347 0.115 Uiso 1 1 calc R . .
C70 C 0.1767(6) 0.5397(2) 0.2935(4) 0.086(2) Uani 1 1 d . . .
H70A H 0.1188 0.5202 0.2950 0.103 Uiso 1 1 calc R . .
H70B H 0.1921 0.5648 0.3290 0.103 Uiso 1 1 calc R . .

loop_
_atom_site_aniso_label
_atom_site_aniso_U_11
_atom_site_aniso_U_22
_atom_site_aniso_U_33
_atom_site_aniso_U_23
_atom_site_aniso_U_13
_atom_site_aniso_U_12
Co1 0.0309(3) 0.0263(3) 0.0222(3) 0.0011(2) 0.0173(2) 0.0006(2)
Co2 0.0373(4) 0.0332(4) 0.0395(4) 0.0013(3) 0.0162(3) -0.0022(3)
P1 0.0298(6) 0.0289(6) 0.0242(5) 0.0016(4) 0.0169(5) -0.0005(5)
P2 0.0330(6) 0.0267(6) 0.0260(5) 0.0011(4) 0.0179(5) 0.0005(5)
P3 0.0346(6) 0.0264(6) 0.0244(5) 0.0006(4) 0.0177(5) 0.0007(5)
P4 0.0306(6) 0.0276(6) 0.0245(5) 0.0019(4) 0.0162(5) 0.0004(5)
Cl1 0.0403(6) 0.0366(6) 0.0317(5) 0.0005(4) 0.0257(5) 0.0019(5)
Cl2 0.0387(6) 0.0380(6) 0.0276(5) 0.0010(4) 0.0231(5) 0.0023(5)
Cl3 0.0539(9) 0.0508(9) 0.0807(9) -0.0124(7) 0.0381(7) -0.0183(7)
Cl4 0.0545(8) 0.0456(8) 0.0478(7) 0.0074(6) 0.0274(6) 0.0109(6)
Cl5 0.0585(8) 0.0335(7) 0.0503(7) -0.0022(5) 0.0252(6) 0.0023(6)
Cl6 0.0450(7) 0.0482(8) 0.0409(6) 0.0077(5) 0.0122(5) -0.0024(6)
Cl7 0.0952(15) 0.185(2) 0.0994(14) 0.0424(15) 0.0574(12) 0.0496(15)
Cl8 0.1378(19) 0.1212(19) 0.0993(14) 0.0259(12) 0.0602(14) 0.0539(15)
N1 0.033(2) 0.028(2) 0.0268(18) 0.0028(14) 0.0170(15) 0.0025(16)
N2 0.030(2) 0.027(2) 0.0301(18) 0.0013(15) 0.0169(15) -0.0002(16)
N3 0.044(2) 0.041(2) 0.047(2) 0.0083(18) 0.023(2) 0.0032(19)
S1A 0.059(4) 0.048(4) 0.066(4) 0.019(3) 0.019(3) 0.014(3)
S1B 0.064(2) 0.053(2) 0.0516(15) 0.0253(13) 0.0203(14) 0.0177(14)
S2 0.0468(9) 0.0537(10) 0.0892(11) 0.0400(8) 0.0168(8) 0.0096(7)
S3 0.0512(9) 0.0496(9) 0.0632(9) 0.0045(7) 0.0164(7) -0.0113(7)
C1 0.034(3) 0.035(3) 0.035(2) 0.0102(19) 0.022(2) 0.005(2)
C2 0.041(3) 0.039(3) 0.045(3) 0.007(2) 0.024(2) 0.004(2)
C3 0.070(4) 0.037(3) 0.065(4) 0.017(3) 0.047(3) 0.016(3)
C4 0.052(3) 0.065(4) 0.043(3) 0.024(3) 0.029(3) 0.020(3)
C5 0.048(3) 0.071(4) 0.035(3) 0.015(3) 0.020(2) 0.015(3)
C6 0.042(3) 0.045(3) 0.031(2) 0.008(2) 0.016(2) 0.005(2)
C7B 0.074(7) 0.079(7) 0.040(5) 0.013(5) -0.006(5) 0.015(6)
C7A 0.104(17) 0.065(14) 0.084(13) 0.038(11) 0.049(12) 0.052(13)
C8 0.031(2) 0.041(3) 0.026(2) 0.0044(19) 0.0167(19) -0.002(2)
C9 0.045(3) 0.048(3) 0.044(3) 0.009(2) 0.028(2) 0.007(2)
C10 0.047(3) 0.070(4) 0.069(4) 0.012(3) 0.038(3) 0.012(3)
C11 0.040(3) 0.074(4) 0.075(4) 0.010(3) 0.040(3) -0.005(3)
C12 0.052(3) 0.056(4) 0.065(3) -0.001(3) 0.036(3) -0.015(3)
C13 0.038(3) 0.046(3) 0.043(3) 0.002(2) 0.025(2) -0.004(2)
C14 0.026(2) 0.036(3) 0.022(2) 0.0045(18) 0.0109(17) 0.0001(19)
C15 0.033(3) 0.039(3) 0.031(2) 0.0037(19) 0.0168(19) -0.001(2)
C16 0.042(3) 0.048(3) 0.037(2) -0.013(2) 0.021(2) -0.012(2)
C17 0.056(3) 0.063(4) 0.033(2) -0.011(2) 0.029(2) -0.007(3)
C18 0.059(3) 0.064(4) 0.034(3) -0.006(2) 0.034(2) -0.017(3)
C19 0.047(3) 0.047(3) 0.026(2) -0.0019(19) 0.021(2) -0.008(2)
C20 0.047(3) 0.023(2) 0.028(2) 0.0028(17) 0.020(2) 0.003(2)
C21 0.049(3) 0.038(3) 0.042(3) 0.004(2) 0.031(2) 0.004(2)
C22 0.062(4) 0.042(3) 0.053(3) 0.002(2) 0.039(3) 0.012(3)
C23 0.070(4) 0.044(3) 0.046(3) -0.007(2) 0.029(3) 0.006(3)
C24 0.058(3) 0.037(3) 0.047(3) -0.008(2) 0.021(3) 0.002(3)
C25 0.045(3) 0.030(3) 0.036(2) 0.002(2) 0.020(2) 0.002(2)
C26 0.036(3) 0.026(2) 0.034(2) 0.0028(18) 0.024(2) 0.0001(19)
C27 0.041(3) 0.036(3) 0.033(2) -0.0001(19) 0.019(2) -0.001(2)
C28 0.039(3) 0.043(3) 0.054(3) -0.001(2) 0.027(2) -0.003(2)
C29 0.049(3) 0.043(3) 0.056(3) -0.002(2) 0.038(3) -0.006(2)
C30 0.058(3) 0.037(3) 0.037(2) 0.002(2) 0.034(2) -0.002(2)
C31 0.039(3) 0.031(3) 0.032(2) 0.0019(18) 0.021(2) -0.002(2)
C32 0.036(3) 0.027(2) 0.034(2) 0.0022(18) 0.021(2) 0.004(2)
C33 0.039(3) 0.031(3) 0.045(3) 0.006(2) 0.019(2) 0.000(2)
C34 0.040(3) 0.033(3) 0.064(3) 0.008(2) 0.026(3) 0.003(2)
C35 0.036(3) 0.039(3) 0.048(3) 0.013(2) 0.021(2) 0.006(2)
C36 0.032(3) 0.049(3) 0.041(3) 0.006(2) 0.019(2) 0.001(2)
C37 0.038(3) 0.026(2) 0.038(2) 0.0075(19) 0.021(2) 0.002(2)
C38 0.066(4) 0.091(5) 0.045(3) 0.023(3) 0.018(3) 0.024(4)
C39 0.059(3) 0.022(2) 0.037(2) 0.0006(18) 0.034(2) -0.001(2)
C40 0.065(3) 0.029(3) 0.031(2) 0.0000(19) 0.025(2) 0.001(2)
C41 0.099(5) 0.037(3) 0.037(3) -0.001(2) 0.042(3) 0.001(3)
C42 0.105(5) 0.031(3) 0.058(4) -0.011(2) 0.059(4) -0.008(3)
C43 0.076(4) 0.032(3) 0.092(4) -0.003(3) 0.067(4) 0.001(3)
C44 0.062(4) 0.033(3) 0.058(3) -0.004(2) 0.044(3) -0.005(3)
C45 0.035(3) 0.030(3) 0.035(2) 0.0080(19) 0.019(2) 0.003(2)
C46 0.041(3) 0.038(3) 0.035(2) 0.006(2) 0.023(2) -0.003(2)
C47 0.052(3) 0.053(3) 0.046(3) 0.006(2) 0.033(3) -0.001(3)
C48 0.048(3) 0.055(4) 0.067(3) 0.006(3) 0.038(3) -0.014(3)
C49 0.045(3) 0.050(3) 0.050(3) -0.006(2) 0.019(2) -0.020(3)
C50 0.040(3) 0.036(3) 0.036(2) -0.004(2) 0.019(2) -0.007(2)
C51 0.028(2) 0.032(3) 0.034(2) 0.0040(19) 0.0167(19) 0.002(2)
C52 0.041(3) 0.039(3) 0.037(2) -0.003(2) 0.021(2) -0.003(2)
C53 0.046(3) 0.060(4) 0.055(3) -0.001(3) 0.036(3) 0.003(3)
C54 0.040(3) 0.069(4) 0.072(4) 0.000(3) 0.035(3) -0.007(3)
C55 0.040(3) 0.047(3) 0.065(3) -0.006(3) 0.023(3) -0.013(3)
C56 0.038(3) 0.037(3) 0.044(3) -0.002(2) 0.021(2) -0.001(2)
C57 0.026(2) 0.034(3) 0.025(2) 0.0003(17) 0.0143(18) -0.0014(19)
C58 0.042(3) 0.038(3) 0.030(2) 0.0044(19) 0.021(2) 0.000(2)
C59 0.047(3) 0.031(3) 0.040(3) -0.003(2) 0.027(2) 0.000(2)
C60 0.044(3) 0.049(3) 0.036(2) -0.008(2) 0.029(2) -0.004(2)
C61 0.043(3) 0.038(3) 0.035(2) 0.006(2) 0.027(2) 0.001(2)
C62 0.038(3) 0.038(3) 0.027(2) -0.0006(18) 0.0221(19) -0.001(2)
C63 0.037(3) 0.032(3) 0.041(3) 0.001(2) 0.015(2) 0.002(2)
C64 0.055(3) 0.039(3) 0.047(3) 0.002(2) 0.030(3) 0.000(3)
C65 0.049(3) 0.034(3) 0.062(3) 0.003(2) 0.033(3) -0.002(2)
C66 0.046(3) 0.028(3) 0.055(3) -0.005(2) 0.026(3) -0.001(2)
C67 0.053(3) 0.046(3) 0.035(3) -0.004(2) 0.023(2) 0.000(3)
C68 0.051(3) 0.043(3) 0.049(3) -0.002(2) 0.032(3) -0.002(2)
C69 0.071(4) 0.080(5) 0.053(3) 0.005(3) 0.011(3) -0.019(4)
C70 0.097(5) 0.104(6) 0.084(5) -0.004(4) 0.065(4) -0.006(4)

loop_
_atom_type_symbol
_atom_type_description
_atom_type_scat_dispersion_real
_atom_type_scat_dispersion_imag
_atom_type_scat_source
Co Co 0.3494 0.9721 'International Tables Vol C Tables 4.2.6.8 and 6.1.1.4'
P P 0.1023 0.0942 'International Tables Vol C Tables 4.2.6.8 and 6.1.1.4'
Cl Cl 0.1484 0.1585 'International Tables Vol C Tables 4.2.6.8 and 6.1.1.4'
N N 0.0061 0.0033 'International Tables Vol C Tables 4.2.6.8 and 6.1.1.4'
S S 0.1246 0.1234 'International Tables Vol C Tables 4.2.6.8 and 6.1.1.4'
C C 0.0033 0.0016 'International Tables Vol C Tables 4.2.6.8 and 6.1.1.4'
H H 0.0000 0.0000 'International Tables Vol C Tables 4.2.6.8 and 6.1.1.4'

loop_
_geom_angle_atom_site_label_1
_geom_angle_atom_site_label_2
_geom_angle_atom_site_label_3
_geom_angle
Cl1 Co1 Cl2 177.74(5)
Cl1 Co1 P1 90.61(4)
Cl2 Co1 P1 87.20(4)
Cl1 Co1 P4 90.97(4)
Cl2 Co1 P4 91.22(4)
P1 Co1 P4 178.41(4)
Cl1 Co1 P2 89.21(4)
Cl2 Co1 P2 89.55(4)
P1 Co1 P2 71.95(4)
P4 Co1 P2 108.14(4)
Cl1 Co1 P3 88.98(4)
Cl2 Co1 P3 92.27(4)
P1 Co1 P3 108.41(4)
P4 Co1 P3 71.55(4)
P2 Co1 P3 178.16(4)
Cl3 Co2 Cl4 114.54(6)
Cl3 Co2 Cl6 112.23(6)
Cl4 Co2 Cl6 108.89(5)
Cl3 Co2 Cl5 108.52(6)
Cl4 Co2 Cl5 107.60(5)
Cl6 Co2 Cl5 104.48(5)
N1 P1 C14 106.45(17)
N1 P1 C8 108.22(19)
C14 P1 C8 107.25(19)
N1 P1 Co1 93.13(12)
C14 P1 Co1 119.82(14)
C8 P1 Co1 119.64(13)
N1 P1 P2 38.89(11)
C14 P1 P2 120.45(14)
C8 P1 P2 126.79(15)
Co1 P1 P2 54.35(4)
N1 P2 C26 109.04(17)
N1 P2 C20 106.98(18)
C26 P2 C20 105.6(2)
N1 P2 Co1 92.55(12)
C26 P2 Co1 117.03(14)
C20 P2 Co1 123.71(13)
N1 P2 P1 38.95(11)
C26 P2 P1 120.85(14)
C20 P2 P1 128.09(15)
Co1 P2 P1 53.71(4)
N2 P3 C45 107.83(17)
N2 P3 C39 108.41(19)
C45 P3 C39 107.3(2)
N2 P3 Co1 93.51(12)
C45 P3 Co1 121.90(14)
C39 P3 Co1 116.05(13)
N2 P3 P4 39.67(11)
C45 P3 P4 126.72(14)
C39 P3 P4 121.54(15)
Co1 P3 P4 53.85(4)
N2 P4 C57 108.51(17)
N2 P4 C51 106.38(18)
C57 P4 C51 107.04(19)
N2 P4 Co1 94.09(12)
C57 P4 Co1 117.31(14)
C51 P4 Co1 121.51(13)
N2 P4 P3 39.50(11)
C57 P4 P3 124.40(14)
C51 P4 P3 123.43(14)
Co1 P4 P3 54.60(4)
C1 N1 P2 129.0(3)
C1 N1 P1 128.6(3)
P2 N1 P1 102.16(18)
C32 N2 P3 131.2(3)
C32 N2 P4 127.9(3)
P3 N2 P4 100.82(17)
C63 N3 H3A 109.5
C63 N3 H3B 109.5
H3A N3 H3B 109.5
C63 N3 H3C 109.5
H3A N3 H3C 109.5
H3B N3 H3C 109.5
C7A S1A C4 95.6(7)
C7B S1B C4 98.6(4)
C35 S2 C38 103.6(3)
C66 S3 C69 103.1(3)
C2 C1 C6 119.9(4)
C2 C1 N1 120.2(4)
C6 C1 N1 119.9(4)
C1 C2 C3 119.6(5)
C1 C2 H2 120.2
C3 C2 H2 120.2
C4 C3 C2 121.1(5)
C4 C3 H3 119.5
C2 C3 H3 119.5
C3 C4 C5 119.0(5)
C3 C4 S1B 110.8(5)
C5 C4 S1B 130.2(4)
C3 C4 S1A 136.4(5)
C5 C4 S1A 104.4(5)
S1B C4 S1A 26.78(19)
C6 C5 C4 120.6(5)
C6 C5 H5 119.7
C4 C5 H5 119.7
C5 C6 C1 119.8(5)
C5 C6 H6 120.1
C1 C6 H6 120.1
S1A C7A H7A1 109.5
S1A C7A H7A2 109.5
H7A1 C7A H7A2 109.5
S1A C7A H7A3 109.5
H7A1 C7A H7A3 109.5
H7A2 C7A H7A3 109.5
C9 C8 C13 119.3(4)
C9 C8 P1 123.0(4)
C13 C8 P1 117.7(3)
C8 C9 C10 120.0(5)
C8 C9 H9 120.0
C10 C9 H9 120.0
C11 C10 C9 120.0(5)
C11 C10 H10 120.0
C9 C10 H10 120.0
C10 C11 C12 120.8(5)
C10 C11 H11 119.6
C12 C11 H11 119.6
C11 C12 C13 119.2(5)
C11 C12 H12 120.4
C13 C12 H12 120.4
C12 C13 C8 120.6(5)
C12 C13 H13 119.7
C8 C13 H13 119.7
C15 C14 C19 119.5(4)
C15 C14 P1 122.8(3)
C19 C14 P1 117.5(3)
C14 C15 C16 120.1(4)
C14 C15 H15 120.0
C16 C15 H15 120.0
C17 C16 C15 119.5(4)
C17 C16 H16 120.3
C15 C16 H16 120.3
C18 C17 C16 120.7(4)
C18 C17 H17 119.6
C16 C17 H17 119.6
C17 C18 C19 120.6(4)
C17 C18 H18 119.7
C19 C18 H18 119.7
C18 C19 C14 119.7(4)
C18 C19 H19 120.2
C14 C19 H19 120.2
C25 C20 C21 119.2(4)
C25 C20 P2 120.8(3)
C21 C20 P2 120.0(3)
C22 C21 C20 119.6(5)
C22 C21 H21 120.2
C20 C21 H21 120.2
C23 C22 C21 120.5(5)
C23 C22 H22 119.8
C21 C22 H22 119.8
C22 C23 C24 120.6(5)
C22 C23 H23 119.7
C24 C23 H23 119.7
C23 C24 C25 119.6(5)
C23 C24 H24 120.2
C25 C24 H24 120.2
C20 C25 C24 120.5(4)
C20 C25 H25 119.7
C24 C25 H25 119.7
C27 C26 C31 118.2(4)
C27 C26 P2 117.3(3)
C31 C26 P2 124.5(3)
C26 C27 C28 121.5(4)
C26 C27 H27 119.2
C28 C27 H27 119.2
C29 C28 C27 118.8(5)
C29 C28 H28 120.6
C27 C28 H28 120.6
C30 C29 C28 120.2(4)
C30 C29 H29 119.9
C28 C29 H29 119.9
C29 C30 C31 121.1(4)
C29 C30 H30 119.4
C31 C30 H30 119.4
C30 C31 C26 120.1(4)
C30 C31 H31 119.9
C26 C31 H31 119.9
C37 C32 C33 119.0(4)
C37 C32 N2 120.4(4)
C33 C32 N2 120.6(4)
C34 C33 C32 119.8(4)
C34 C33 H33 120.1
C32 C33 H33 120.1
C33 C34 C35 121.0(5)
C33 C34 H34 119.5
C35 C34 H34 119.5
C36 C35 C34 117.9(4)
C36 C35 S2 124.1(4)
C34 C35 S2 117.9(4)
C37 C36 C35 121.6(5)
C37 C36 H36 119.2
C35 C36 H36 119.2
C36 C37 C32 120.7(4)
C36 C37 H37 119.6
C32 C37 H37 119.6
S2 C38 H38A 109.5
S2 C38 H38B 109.5
H38A C38 H38B 109.5
S2 C38 H38C 109.5
H38A C38 H38C 109.5
H38B C38 H38C 109.5
C44 C39 C40 120.0(4)
C44 C39 P3 122.3(4)
C40 C39 P3 116.9(4)
C41 C40 C39 120.2(5)
C41 C40 H40 119.9
C39 C40 H40 119.9
C42 C41 C40 120.4(5)
C42 C41 H41 119.8
C40 C41 H41 119.8
C41 C42 C43 120.4(4)
C41 C42 H42 119.8
C43 C42 H42 119.8
C42 C43 C44 120.6(5)
C42 C43 H43 119.7
C44 C43 H43 119.7
C39 C44 C43 118.5(5)
C39 C44 H44 120.8
C43 C44 H44 120.8
C50 C45 C46 119.3(4)
C50 C45 P3 121.6(3)
C46 C45 P3 118.9(3)
C47 C46 C45 119.5(4)
C47 C46 H46 120.2
C45 C46 H46 120.2
C48 C47 C46 120.2(4)
C48 C47 H47 119.9
C46 C47 H47 119.9
C47 C48 C49 120.3(4)
C47 C48 H48 119.9
C49 C48 H48 119.9
C50 C49 C48 120.2(5)
C50 C49 H49 119.9
C48 C49 H49 119.9
C49 C50 C45 120.5(4)
C49 C50 H50 119.8
C45 C50 H50 119.8
C56 C51 C52 118.8(4)
C56 C51 P4 121.4(3)
C52 C51 P4 119.7(3)
C53 C52 C51 119.6(4)
C53 C52 H52 120.2
C51 C52 H52 120.2
C54 C53 C52 120.9(5)
C54 C53 H53 119.6
C52 C53 H53 119.6
C53 C54 C55 120.1(5)
C53 C54 H54 120.0
C55 C54 H54 120.0
C54 C55 C56 120.3(5)
C54 C55 H55 119.8
C56 C55 H55 119.8
C55 C56 C51 120.2(4)
C55 C56 H56 119.9
C51 C56 H56 119.9
C58 C57 C62 119.4(4)
C58 C57 P4 117.2(3)
C62 C57 P4 123.2(3)
C59 C58 C57 120.7(4)
C59 C58 H58 119.7
C57 C58 H58 119.7
C60 C59 C58 119.7(4)
C60 C59 H59 120.1
C58 C59 H59 120.1
C59 C60 C61 120.1(4)
C59 C60 H60 120.0
C61 C60 H60 120.0
C62 C61 C60 120.6(4)
C62 C61 H61 119.7
C60 C61 H61 119.7
C61 C62 C57 119.5(4)
C61 C62 H62 120.3
C57 C62 H62 120.3
C68 C63 C64 120.6(4)
C68 C63 N3 118.3(4)
C64 C63 N3 121.1(4)
C65 C64 C63 119.4(4)
C65 C64 H64 120.3
C63 C64 H64 120.3
C64 C65 C66 121.5(5)
C64 C65 H65 119.3
C66 C65 H65 119.3
C67 C66 C65 117.9(5)
C67 C66 S3 124.2(4)
C65 C66 S3 117.9(4)
C68 C67 C66 121.2(5)
C68 C67 H67 119.4
C66 C67 H67 119.4
C63 C68 C67 119.4(4)
C63 C68 H68 120.3
C67 C68 H68 120.3
S3 C69 H69A 109.5
S3 C69 H69B 109.5
H69A C69 H69B 109.5
S3 C69 H69C 109.5
H69A C69 H69C 109.5
H69B C69 H69C 109.5
Cl7 C70 Cl8 112.1(3)
Cl7 C70 H70A 109.2
Cl8 C70 H70A 109.2
Cl7 C70 H70B 109.2
Cl8 C70 H70B 109.2
H70A C70 H70B 107.9

loop_
_geom_bond_atom_site_label_1
_geom_bond_atom_site_label_2
_geom_bond_distance
Co1 Cl1 2.2090(10)
Co1 Cl2 2.2102(10)
Co1 P1 2.2538(12)
Co1 P4 2.2551(12)
Co1 P2 2.2722(12)
Co1 P3 2.2762(12)
Co2 Cl3 2.2228(14)
Co2 Cl4 2.2786(13)
Co2 Cl6 2.2875(13)
Co2 Cl5 2.2944(13)
P1 N1 1.710(3)
P1 C14 1.813(4)
P1 C8 1.816(4)
P1 P2 2.6587(15)
P2 N1 1.707(3)
P2 C26 1.816(4)
P2 C20 1.818(4)
P3 N2 1.716(3)
P3 C45 1.818(4)
P3 C39 1.830(4)
P3 P4 2.6491(15)
P4 N2 1.722(3)
P4 C57 1.808(4)
P4 C51 1.821(4)
Cl7 C70 1.706(6)
Cl8 C70 1.746(7)
N1 C1 1.455(5)
N2 C32 1.439(5)
N3 C63 1.466(6)
N3 H3A 0.9100
N3 H3B 0.9100
N3 H3C 0.9100
S1A C7A 1.82(2)
S1A C4 1.837(7)
S1B C7B 1.788(10)
S1B C4 1.788(6)
S2 C35 1.775(5)
S2 C38 1.787(6)
S3 C66 1.756(5)
S3 C69 1.800(6)
C1 C2 1.377(6)
C1 C6 1.393(6)
C2 C3 1.398(6)
C2 H2 0.9500
C3 C4 1.374(8)
C3 H3 0.9500
C4 C5 1.390(8)
C5 C6 1.388(6)
C5 H5 0.9500
C6 H6 0.9500
C7B H7B1 0.9800
C7B H7B2 0.9800
C7B H7B3 0.9800
C7A H7A1 0.9800
C7A H7A2 0.9800
C7A H7A3 0.9800
C8 C9 1.381(6)
C8 C13 1.395(6)
C9 C10 1.391(7)
C9 H9 0.9500
C10 C11 1.373(7)
C10 H10 0.9500
C11 C12 1.382(7)
C11 H11 0.9500
C12 C13 1.383(6)
C12 H12 0.9500
C13 H13 0.9500
C14 C15 1.388(6)
C14 C19 1.397(6)
C15 C16 1.396(6)
C15 H15 0.9500
C16 C17 1.374(6)
C16 H16 0.9500
C17 C18 1.371(7)
C17 H17 0.9500
C18 C19 1.379(6)
C18 H18 0.9500
C19 H19 0.9500
C20 C25 1.388(6)
C20 C21 1.405(6)
C21 C22 1.387(6)
C21 H21 0.9500
C22 C23 1.372(7)
C22 H22 0.9500
C23 C24 1.382(7)
C23 H23 0.9500
C24 C25 1.390(6)
C24 H24 0.9500
C25 H25 0.9500
C26 C27 1.388(6)
C26 C31 1.401(5)
C27 C28 1.394(6)
C27 H27 0.9500
C28 C29 1.389(6)
C28 H28 0.9500
C29 C30 1.367(7)
C29 H29 0.9500
C30 C31 1.380(6)
C30 H30 0.9500
C31 H31 0.9500
C32 C37 1.379(6)
C32 C33 1.393(6)
C33 C34 1.389(6)
C33 H33 0.9500
C34 C35 1.398(7)
C34 H34 0.9500
C35 C36 1.376(6)
C36 C37 1.374(6)
C36 H36 0.9500
C37 H37 0.9500
C38 H38A 0.9800
C38 H38B 0.9800
C38 H38C 0.9800
C39 C44 1.385(6)
C39 C40 1.399(6)
C40 C41 1.375(6)
C40 H40 0.9500
C41 C42 1.364(8)
C41 H41 0.9500
C42 C43 1.376(8)
C42 H42 0.9500
C43 C44 1.409(6)
C43 H43 0.9500
C44 H44 0.9500
C45 C50 1.396(6)
C45 C46 1.397(6)
C46 C47 1.393(6)
C46 H46 0.9500
C47 C48 1.379(7)
C47 H47 0.9500
C48 C49 1.382(7)
C48 H48 0.9500
C49 C50 1.373(6)
C49 H49 0.9500
C50 H50 0.9500
C51 C56 1.384(6)
C51 C52 1.402(6)
C52 C53 1.376(6)
C52 H52 0.9500
C53 C54 1.362(7)
C53 H53 0.9500
C54 C55 1.370(7)
C54 H54 0.9500
C55 C56 1.381(6)
C55 H55 0.9500
C56 H56 0.9500
C57 C58 1.389(6)
C57 C62 1.400(5)
C58 C59 1.383(6)
C58 H58 0.9500
C59 C60 1.380(6)
C59 H59 0.9500
C60 C61 1.389(6)
C60 H60 0.9500
C61 C62 1.380(6)
C61 H61 0.9500
C62 H62 0.9500
C63 C68 1.374(6)
C63 C64 1.391(6)
C64 C65 1.366(7)
C64 H64 0.9500
C65 C66 1.395(7)
C65 H65 0.9500
C66 C67 1.390(7)
C67 C68 1.381(7)
C67 H67 0.9500
C68 H68 0.9500
C69 H69A 0.9800
C69 H69B 0.9800
C69 H69C 0.9800
C70 H70A 0.9900
C70 H70B 0.9900
